data_8101228
loop_
_publ_author_name
'Niewa, Rainer'
'Jacobs, Herbert'

_publ_section_title
;
Crystal structure of dirubidium oxodinitridotungstate(VI), Rb~2~[WN~2~O]
;
_journal_issue 1
_journal_name_full 'Zeitschrift f\"ur Kristallographie - New Crystal Structures'
_journal_page_first 17
_journal_page_last 18
_journal_volume 215
_journal_year 2000
_chemical_formula_moiety 'Rb2 [W N2 O]'
_chemical_formula_structural 'Rb2 [W N2 O]'
_chemical_formula_sum 'N2 O Rb2 W'
_chemical_formula_weight 398.81
_space_group_IT_number 40
_symmetry_cell_setting orthorhombic
_symmetry_space_group_name_Hall 'A 2 -2a'
_symmetry_space_group_name_H-M 'A m a 2'
_cell_angle_alpha 90.00
_cell_angle_beta 90.00
_cell_angle_gamma 90.00
_cell_formula_units_Z 12
_cell_length_a 6.154(1)
_cell_length_b 20.963(4)
_cell_length_c 12.169(2)
_cell_measurement_temperature 293(2)
_cell_volume 1569.7(5)
_diffrn_ambient_temperature 293(2)
_exptl_crystal_density_diffrn 5.063
_refine_ls_R_factor_obs 0.0409
_refine_ls_wR_factor_obs 0.0952
_cod_database_code 8101228

loop_
_symmetry_equiv_pos_as_xyz
'x, y, z'
'-x, -y, z'
'x+1/2, -y, z'
'-x+1/2, y, z'
'x, y+1/2, z+1/2'
'-x, -y+1/2, z+1/2'
'x+1/2, -y+1/2, z+1/2'
'-x+1/2, y+1/2, z+1/2'

loop_
_atom_site_aniso_label
_atom_site_aniso_U_11
_atom_site_aniso_U_22
_atom_site_aniso_U_33
_atom_site_aniso_U_23
_atom_site_aniso_U_13
_atom_site_aniso_U_12
W1 0.0078(7) 0.0110(4) 0.0143(6) -0.0034(4) 0.000 0.000
W2 0.0067(6) 0.0114(4) 0.0220(5) -0.0011(4) 0.000 0.000
W3 0.0048(7) 0.0138(4) 0.0137(5) 0.0027(4) 0.000 0.000
Rb1 0.0213(18) 0.0230(14) 0.0298(15) -0.0085(10) 0.000 0.000
Rb2 0.0249(18) 0.0285(14) 0.0195(13) -0.0092(11) 0.000 0.000
Rb3 0.0145(16) 0.0276(14) 0.0193(12) -0.0028(10) 0.000 0.000
Rb4 0.024(2) 0.063(2) 0.0379(19) -0.0241(18) 0.000 0.000
Rb5A 0.018(2) 0.035(3) 0.023(2) 0.015(2) 0.000 0.000
Rb5B 0.018(2) 0.035(3) 0.023(2) 0.015(2) 0.000 0.000
Rb6 0.0158(16) 0.0234(13) 0.0354(16) 0.0066(11) 0.000 0.000

loop_
_atom_site_label
_atom_site_type_symbol
_atom_site_fract_x
_atom_site_fract_y
_atom_site_fract_z
_atom_site_U_iso_or_equiv
_atom_site_thermal_displace_type
_atom_site_occupancy
_atom_site_symmetry_multiplicity
_atom_site_Wyckoff_symbol
_atom_site_calc_flag
_atom_site_refinement_flags
_atom_site_disorder_assembly
_atom_site_disorder_group
W1 W 0.2500 0.45144(5) -0.23562(7) 0.0110(3) Uani 1 4 b d S . .
W2 W 0.2500 0.78153(5) -0.22019(10) 0.0134(3) Uani 1 4 b d S . .
W3 W 0.2500 0.61879(5) 0.29903(7) 0.0108(3) Uani 1 4 b d S . .
Rb1 Rb 0.2500 0.58100(17) -0.0583(3) 0.0247(7) Uani 1 4 b d S . .
Rb2 Rb 0.2500 0.75263(18) 0.0928(3) 0.0243(7) Uani 1 4 b d S . .
Rb3 Rb 0.2500 0.29086(16) -0.0988(2) 0.0205(6) Uani 1 4 b d S . .
Rb4 Rb 0.2500 0.4353(2) -0.5418(4) 0.0418(11) Uani 1 4 b d S . .
Rb5A Rb 0.2500 0.9520(4) -0.3384(5) 0.0252(11) Uani 0.50 4 b d SP . .
Rb5B Rb 0.2500 0.9202(4) -0.3659(6) 0.0252(11) Uani 0.50 4 b d SP . .
Rb6 Rb 0.2500 0.62238(15) -0.3660(3) 0.0249(7) Uani 1 4 b d S . .
X1 N 0.2500 0.4346(10) -0.0870(18) 0.012(4) Uiso 1 4 b d S . .
X2 N 0.2500 0.7107(11) -0.139(2) 0.018(4) Uiso 1 4 b d S . .
X3 N 0.0000 0.5000 -0.275(2) 0.022(5) Uiso 1 4 a d S . .
X4 N 0.2500 0.7639(11) -0.366(2) 0.020(5) Uiso 1 4 b d S . .
X5 N 0.2500 0.3766(10) -0.3120(18) 0.016(4) Uiso 1 4 b d S . .
X6 N -0.001(4) 0.8279(9) -0.1808(18) 0.035(5) Uiso 1 8 c d . . .
X7 N 0.2500 0.5629(13) 0.410(2) 0.029(5) Uiso 1 4 b d S . .
X8 N 0.2500 0.5804(18) 0.164(3) 0.053(9) Uiso 1 4 b d S . .

loop_
_geom_bond_atom_site_label_1
_geom_bond_atom_site_label_2
_geom_bond_distance
_geom_bond_site_symmetry_2
_geom_bond_publ_flag
W1 X5 1.82(2) . ?
W1 X1 1.84(2) . ?
W1 X3 1.907(6) . ?
W1 X3 1.907(6) 3_565 ?
W1 Rb1 3.469(3) . ?
W1 Rb4 3.742(4) . ?
W1 Rb3 3.756(4) . ?
W1 Rb6 3.792(2) 2_565 ?
W1 Rb6 3.792(2) 2_665 ?
W1 Rb1 3.819(2) 2_665 ?
W1 Rb1 3.819(2) 2_565 ?
W1 Rb6 3.919(3) . ?
W2 X2 1.78(2) . ?
W2 X4 1.81(2) . ?
W2 X6 1.89(2) 4 ?
W2 X6 1.89(2) . ?
W2 Rb5B 3.405(7) . ?
W2 Rb3 3.735(2) 2_665 ?
W2 Rb3 3.735(2) 2_565 ?
W2 Rb6 3.779(4) . ?
W2 Rb5A 3.852(7) . ?
W2 Rb2 3.857(4) . ?
W2 Rb4 3.886(4) 5 ?
W2 Rb2 3.893(2) 6_564 ?
W3 X7 1.79(3) . ?
W3 X8 1.83(4) . ?
W3 X6 1.91(2) 7_565 ?
W3 X6 1.91(2) 6_565 ?
W3 Rb5B 3.763(4) 6_565 ?
W3 Rb5B 3.763(4) 6_665 ?
W3 Rb2 3.764(4) . ?
W3 Rb5A 3.804(3) 6_565 ?
W3 Rb5A 3.804(3) 6_665 ?
W3 Rb4 3.808(2) 2_666 ?
W3 Rb4 3.808(2) 2_566 ?
W3 Rb3 3.815(3) 5 ?
Rb1 X8 2.70(4) . ?
Rb1 X2 2.89(2) . ?
Rb1 X1 3.09(2) . ?
Rb1 X1 3.114(3) 2_565 ?
Rb1 X1 3.114(3) 2_665 ?
Rb1 X3 3.496(19) 3_565 ?
Rb1 X3 3.496(19) . ?
Rb1 Rb5A 3.804(6) 5_545 ?
Rb1 W1 3.819(2) 2_565 ?
Rb1 W1 3.819(2) 2_665 ?
Rb1 Rb6 3.843(5) . ?
Rb2 X5 2.84(2) 5 ?
Rb2 X2 2.96(2) . ?
Rb2 X4 3.137(5) 6_665 ?
Rb2 X4 3.137(5) 6_565 ?
Rb2 X6 3.58(2) 7_565 ?
Rb2 X6 3.58(2) 6_565 ?
Rb2 Rb3 3.838(4) 5 ?
Rb2 W2 3.893(2) 6_665 ?
Rb2 W2 3.893(2) 6_565 ?
Rb2 Rb3 3.967(3) 2_565 ?
Rb3 X4 2.89(3) 5_545 ?
Rb3 X1 3.02(2) . ?
Rb3 X6 3.09(2) 2_565 ?
Rb3 X6 3.09(2) 3_565 ?
Rb3 X2 3.117(4) 2_565 ?
Rb3 X2 3.117(4) 2_665 ?
Rb3 X5 3.16(2) . ?
Rb3 W2 3.735(2) 2_565 ?
Rb3 W2 3.735(2) 2_665 ?
Rb3 W3 3.815(3) 5_544 ?
Rb3 Rb2 3.838(4) 5_544 ?
Rb4 X7 2.74(3) 1_554 ?
Rb4 X5 3.06(2) . ?
Rb4 X7 3.133(5) 2_564 ?
Rb4 X7 3.133(5) 2_664 ?
Rb4 X6 3.21(2) 5_544 ?
Rb4 X6 3.21(2) 8_544 ?
Rb4 Rb5A 3.626(8) 5_544 ?
Rb4 W3 3.808(2) 2_564 ?
Rb4 W3 3.808(2) 2_664 ?
Rb4 W2 3.886(4) 5_544 ?
Rb4 Rb6 3.938(4) 2_665 ?
Rb5A Rb5B 0.745(9) . ?
Rb5A X8 2.69(4) 5_554 ?
Rb5A X1 3.05(2) 5_554 ?
Rb5A X8 3.151(9) 6_564 ?
Rb5A X8 3.151(9) 6_664 ?
Rb5A X6 3.58(2) 4 ?
Rb5A X6 3.58(2) . ?
Rb5A Rb4 3.626(8) 5 ?
Rb5A Rb5A 3.677(8) 2_675 ?
Rb5A Rb5A 3.677(9) 2_575 ?
Rb5A W3 3.804(3) 6_664 ?
Rb5A W3 3.804(3) 6_564 ?
Rb5B X1 2.71(2) 5_554 ?
Rb5B X8 3.098(5) 6_664 ?
Rb5B X8 3.098(5) 6_564 ?
Rb5B X4 3.28(2) . ?
Rb5B X6 3.35(2) 4 ?
Rb5B X6 3.35(2) . ?
Rb5B X8 3.38(4) 5_554 ?
Rb5B W3 3.763(4) 6_664 ?
Rb5B W3 3.763(4) 6_564 ?
Rb5B Rb1 3.866(4) 6_564 ?
Rb6 X4 2.97(2) . ?
Rb6 X7 3.00(3) 1_554 ?
Rb6 X5 3.146(5) 2_665 ?
Rb6 X5 3.146(5) 2_565 ?
Rb6 X3 3.188(9) 3_565 ?
Rb6 X3 3.188(9) . ?
Rb6 X2 3.32(2) . ?
Rb6 W1 3.792(2) 2_565 ?
Rb6 W1 3.792(2) 2_665 ?
X1 Rb5B 2.71(2) 5_545 ?
X1 Rb5A 3.05(2) 5_545 ?
X1 Rb1 3.114(3) 2_665 ?
X1 Rb1 3.114(3) 2_565 ?
X2 Rb3 3.117(4) 2_665 ?
X2 Rb3 3.117(4) 2_565 ?
X3 W1 1.907(6) 2_565 ?
X3 Rb6 3.188(9) 2_565 ?
X3 Rb1 3.496(19) 2_565 ?
X4 Rb3 2.89(3) 5_554 ?
X4 Rb2 3.137(5) 6_564 ?
X4 Rb2 3.137(5) 6_664 ?
X5 Rb2 2.84(2) 5_544 ?
X5 Rb6 3.146(5) 2_565 ?
X5 Rb6 3.146(5) 2_665 ?
X6 W3 1.91(2) 6_564 ?
X6 Rb3 3.09(2) 2_565 ?
X6 Rb4 3.21(2) 5 ?
X6 Rb2 3.58(2) 6_564 ?
X7 Rb4 2.74(3) 1_556 ?
X7 Rb6 3.00(3) 1_556 ?
X7 Rb4 3.133(5) 2_666 ?
X7 Rb4 3.133(5) 2_566 ?
X8 Rb5A 2.69(4) 5_545 ?
X8 Rb5B 3.098(5) 6_565 ?
X8 Rb5B 3.098(5) 6_665 ?
X8 Rb5A 3.151(8) 6_565 ?
X8 Rb5A 3.151(8) 6_665 ?
X8 Rb5B 3.38(4) 5_545 ?
